data_2213089
loop_
_publ_author_name
'Hong-Bin Zhao'
'Zhi-Zhi Hu'
'Xing Chen'
'Cui-Ping Wang'
'Zhi-Qiang Zhang'

_publ_section_title
;
 2,3-Bis(4-chlorophenyl)quinoxaline
;
_journal_coeditor_code AT2259
_journal_issue 5
_journal_name_full 'Acta Crystallographica Section E'
_journal_page_first o2488
_journal_page_last o2489
_journal_paper_doi 10.1107/S1600536807016972
_journal_volume 63
_journal_year 2007
_chemical_formula_iupac 'C20 H12 Cl2 N2'
_chemical_formula_moiety 'C20 H12 Cl2 N2'
_chemical_formula_sum 'C20 H12 Cl2 N2'
_chemical_formula_weight 351.22
_chemical_melting_point 447
_chemical_name_systematic
;
2,3-Bis(4-chlorophenyl)quinoxaline
;
_space_group_IT_number 2
_symmetry_cell_setting triclinic
_symmetry_space_group_name_Hall '-P 1'
_symmetry_space_group_name_H-M 'P -1'
_atom_sites_solution_hydrogens geom
_atom_sites_solution_primary direct
_atom_sites_solution_secondary difmap
_cell_angle_alpha 104.764(7)
_cell_angle_beta 92.259(7)
_cell_angle_gamma 95.778(7)
_cell_formula_units_Z 2
_cell_length_a 5.9282(6)
_cell_length_b 11.9737(12)
_cell_length_c 12.0247(13)
_cell_measurement_temperature 298(2)
_cell_volume 819.29(15)
_computing_cell_refinement SMART
_computing_data_collection 'SMART (Bruker, 1997)'
_computing_data_reduction 'SAINT (Bruker, 1997)'
_computing_molecular_graphics 'SHELXTL (Bruker, 1997)'
_computing_publication_material SHELXTL
_computing_structure_refinement 'SHELXL97 (Sheldrick, 1997)'
_computing_structure_solution 'SHELXS97 (Sheldrick, 1997)'
_diffrn_ambient_temperature 293(2)
_diffrn_measured_fraction_theta_full 0.969
_diffrn_measured_fraction_theta_max 0.969
_diffrn_measurement_device_type 'Bruker SMART CCD area-detector'
_diffrn_measurement_method '\f and \w'
_diffrn_radiation_monochromator graphite
_diffrn_radiation_source 'fine-focus sealed tube'
_diffrn_radiation_type 'Mo K\a'
_diffrn_radiation_wavelength 0.71073
_diffrn_reflns_av_R_equivalents 0.0182
_diffrn_reflns_av_sigmaI/netI 0.0290
_diffrn_reflns_limit_h_max 6
_diffrn_reflns_limit_h_min -7
_diffrn_reflns_limit_k_max 14
_diffrn_reflns_limit_k_min -13
_diffrn_reflns_limit_l_max 14
_diffrn_reflns_limit_l_min -14
_diffrn_reflns_number 4712
_diffrn_reflns_theta_full 25.00
_diffrn_reflns_theta_max 25.00
_diffrn_reflns_theta_min 3.54
_diffrn_standards_decay_% 0
_diffrn_standards_number 0
_exptl_absorpt_coefficient_mu 0.399
_exptl_absorpt_correction_T_max 0.9426
_exptl_absorpt_correction_T_min 0.8898
_exptl_absorpt_correction_type multi-scan
_exptl_absorpt_process_details '(SADABS; Sheldrick, 1996)'
_exptl_crystal_colour colourless
_exptl_crystal_density_diffrn 1.424
_exptl_crystal_density_method 'not measured'
_exptl_crystal_description plate
_exptl_crystal_F_000 360
_exptl_crystal_size_max 0.30
_exptl_crystal_size_mid 0.26
_exptl_crystal_size_min 0.15
_refine_diff_density_max 0.223
_refine_diff_density_min -0.194
_refine_ls_extinction_method none
_refine_ls_goodness_of_fit_ref 1.020
_refine_ls_hydrogen_treatment constr
_refine_ls_matrix_type full
_refine_ls_number_parameters 217
_refine_ls_number_reflns 2788
_refine_ls_number_restraints 0
_refine_ls_restrained_S_all 1.020
_refine_ls_R_factor_all 0.0492
_refine_ls_R_factor_gt 0.0390
_refine_ls_shift/su_max 0.001
_refine_ls_shift/su_mean 0.000
_refine_ls_structure_factor_coef Fsqd
_refine_ls_weighting_details 'w = 1/[\s^2^(Fo^2^)+(0.0541P)^2^+0.034P] where P=(Fo^2^+2Fc^2^)/3'
_refine_ls_weighting_scheme calc
_refine_ls_wR_factor_gt 0.1306
_refine_ls_wR_factor_ref 0.1389
_reflns_number_gt 2268
_reflns_number_total 2788
_reflns_threshold_expression I>2\s(I)
_cod_data_source_file at2259.cif
_cod_data_source_block I
_cod_database_code 2213089
_cod_database_fobs_code 2213089

loop_
_symmetry_equiv_pos_as_xyz
'x, y, z'
'-x, -y, -z'

loop_
_atom_site_type_symbol
_atom_site_label
_atom_site_fract_x
_atom_site_fract_y
_atom_site_fract_z
_atom_site_U_iso_or_equiv
_atom_site_adp_type
_atom_site_calc_flag
_atom_site_refinement_flags
_atom_site_occupancy
Cl Cl2 0.04010(11) 0.68907(5) 0.56180(5) 0.0732(2) Uani d . 1
Cl Cl1 0.74092(11) 1.18952(6) 1.13621(5) 0.0834(3) Uani d . 1
N N2 -0.2905(3) 1.21318(13) 0.67212(13) 0.0504(4) Uani d . 1
C C20 -0.0692(3) 1.06565(16) 0.69190(16) 0.0462(4) Uani d . 1
C C19 -0.1140(3) 1.18893(15) 0.72670(15) 0.0457(4) Uani d . 1
N N1 -0.0019(3) 1.38869(14) 0.82822(14) 0.0546(4) Uani d . 1
C C18 0.1669(3) 0.91929(17) 0.60506(16) 0.0529(5) Uani d . 1
H H18A 0.3021 0.8993 0.5729 0.063 Uiso calc R 1
C C17 0.0281(3) 1.27823(16) 0.81168(15) 0.0472(4) Uani d . 1
C C16 0.2077(3) 1.25170(17) 0.88776(15) 0.0491(5) Uani d . 1
C C15 0.1331(3) 1.03426(17) 0.64630(16) 0.0512(5) Uani d . 1
H H15A 0.2484 1.0920 0.6435 0.061 Uiso calc R 1
C C14 -0.2384(3) 0.97782(17) 0.69686(18) 0.0549(5) Uani d . 1
H H14A -0.3755 0.9972 0.7270 0.066 Uiso calc R 1
C C13 -0.3283(3) 1.32661(16) 0.69109(16) 0.0503(5) Uani d . 1
C C12 0.4028(3) 1.33050(18) 0.92393(16) 0.0531(5) Uani d . 1
H H12A 0.4214 1.3971 0.8974 0.064 Uiso calc R 1
C C11 0.5378(4) 1.2141(2) 1.03895(17) 0.0603(5) Uani d . 1
C C10 -0.0023(3) 0.83464(16) 0.61211(16) 0.0519(5) Uani d . 1
C C9 -0.5157(4) 1.35615(19) 0.63434(19) 0.0625(6) Uani d . 1
H H9A -0.6163 1.2981 0.5855 0.075 Uiso calc R 1
C C8 -0.1770(3) 1.41500(16) 0.76625(16) 0.0529(5) Uani d . 1
C C7 -0.2050(4) 0.86296(18) 0.65774(18) 0.0588(5) Uani d . 1
H H7A -0.3182 0.8048 0.6620 0.071 Uiso calc R 1
C C6 0.5685(4) 1.31111(19) 0.99834(17) 0.0599(5) Uani d . 1
H H6A 0.6994 1.3633 1.0207 0.072 Uiso calc R 1
C C5 0.1835(4) 1.15501(19) 0.93073(18) 0.0595(5) Uani d . 1
H H5A 0.0546 1.1015 0.9077 0.071 Uiso calc R 1
C C4 0.3454(4) 1.1358(2) 1.00679(18) 0.0633(6) Uani d . 1
H H4A 0.3252 1.0709 1.0360 0.076 Uiso calc R 1
C C3 -0.2162(4) 1.53197(18) 0.7815(2) 0.0694(6) Uani d . 1
H H3A -0.1180 1.5914 0.8301 0.083 Uiso calc R 1
C C2 -0.5504(5) 1.4692(2) 0.6505(2) 0.0708(6) Uani d . 1
H H2B -0.6746 1.4886 0.6126 0.085 Uiso calc R 1
C C1 -0.3990(5) 1.5571(2) 0.7243(2) 0.0751(7) Uani d . 1
H H1B -0.4243 1.6343 0.7344 0.090 Uiso calc R 1

loop_
_atom_site_aniso_label
_atom_site_aniso_U_11
_atom_site_aniso_U_22
_atom_site_aniso_U_33
_atom_site_aniso_U_12
_atom_site_aniso_U_13
_atom_site_aniso_U_23
Cl2 0.0934(5) 0.0512(4) 0.0735(4) 0.0187(3) 0.0014(3) 0.0104(3)
Cl1 0.0765(5) 0.1005(5) 0.0685(4) 0.0118(3) -0.0243(3) 0.0171(3)
N2 0.0544(10) 0.0492(9) 0.0453(8) 0.0084(7) -0.0028(7) 0.0083(7)
C20 0.0451(10) 0.0482(10) 0.0416(9) 0.0025(8) -0.0081(8) 0.0075(8)
C19 0.0480(10) 0.0458(10) 0.0410(9) 0.0032(8) 0.0003(8) 0.0082(8)
N1 0.0576(10) 0.0496(10) 0.0528(10) -0.0008(7) 0.0041(8) 0.0090(8)
C18 0.0475(11) 0.0605(12) 0.0477(11) 0.0110(9) -0.0040(8) 0.0082(9)
C17 0.0465(10) 0.0492(11) 0.0433(10) -0.0007(8) 0.0052(8) 0.0093(8)
C16 0.0503(11) 0.0560(12) 0.0361(9) 0.0007(8) -0.0015(8) 0.0060(8)
C15 0.0483(11) 0.0516(11) 0.0503(11) 0.0008(8) -0.0040(9) 0.0103(9)
C14 0.0465(11) 0.0523(12) 0.0625(12) 0.0035(9) 0.0022(9) 0.0097(9)
C13 0.0594(12) 0.0486(11) 0.0437(10) 0.0110(9) 0.0054(9) 0.0114(8)
C12 0.0545(11) 0.0559(12) 0.0437(10) -0.0041(9) 0.0011(9) 0.0077(9)
C11 0.0588(13) 0.0742(14) 0.0429(10) 0.0105(10) -0.0063(9) 0.0067(10)
C10 0.0616(12) 0.0457(11) 0.0458(10) 0.0084(9) -0.0085(9) 0.0085(8)
C9 0.0704(14) 0.0611(13) 0.0573(12) 0.0172(10) -0.0025(10) 0.0149(10)
C8 0.0604(12) 0.0481(11) 0.0515(11) 0.0042(9) 0.0110(9) 0.0153(9)
C7 0.0572(12) 0.0521(12) 0.0653(13) -0.0021(9) 0.0001(10) 0.0160(10)
C6 0.0534(12) 0.0696(14) 0.0469(11) -0.0055(10) -0.0071(9) 0.0037(10)
C5 0.0587(12) 0.0628(13) 0.0518(11) -0.0098(10) -0.0082(9) 0.0134(10)
C4 0.0687(14) 0.0661(13) 0.0536(12) 0.0014(11) -0.0082(10) 0.0170(10)
C3 0.0836(16) 0.0462(12) 0.0766(15) 0.0038(11) 0.0115(13) 0.0132(11)
C2 0.0820(16) 0.0700(15) 0.0698(14) 0.0279(12) 0.0102(13) 0.0270(12)
C1 0.0982(19) 0.0519(13) 0.0852(17) 0.0236(13) 0.0205(15) 0.0281(13)

loop_
_atom_type_symbol
_atom_type_description
_atom_type_scat_dispersion_real
_atom_type_scat_dispersion_imag
_atom_type_scat_source
C C 0.0033 0.0016
; International Tables
Vol. C, Tables 4.2.6.8 and 6.1.1.4
;
H H 0.0000 0.0000
; International Tables
Vol. C, Tables 4.2.6.8 and 6.1.1.4
;
N N 0.0061 0.0033
; International Tables
Vol. C, Tables 4.2.6.8 and 6.1.1.4
;
Cl Cl 0.1484 0.1585
; International Tables
Vol. C, Tables 4.2.6.8 and 6.1.1.4
;

loop_
_geom_angle_atom_site_label_1
_geom_angle_atom_site_label_2
_geom_angle_atom_site_label_3
_geom_angle
_geom_angle_publ_flag
C19 N2 C13 118.21(16) ?
C15 C20 C14 118.38(18) ?
C15 C20 C19 121.42(16) ?
C14 C20 C19 120.03(17) ?
N2 C19 C17 121.40(17) ?
N2 C19 C20 115.04(16) yes
C17 C19 C20 123.53(16) ?
C17 N1 C8 117.72(16) ?
C10 C18 C15 118.94(18) ?
C10 C18 H18A 120.5 ?
C15 C18 H18A 120.5 ?
N1 C17 C19 120.83(17) ?
N1 C17 C16 116.33(16) yes
C19 C17 C16 122.79(16) ?
C5 C16 C12 117.90(19) ?
C5 C16 C17 122.50(17) ?
C12 C16 C17 119.47(18) ?
C18 C15 C20 121.31(17) ?
C18 C15 H15A 119.3 ?
C20 C15 H15A 119.3 ?
C7 C14 C20 120.77(18) ?
C7 C14 H14A 119.6 ?
C20 C14 H14A 119.6 ?
N2 C13 C9 119.94(18) ?
N2 C13 C8 120.23(17) ?
C9 C13 C8 119.82(18) ?
C6 C12 C16 121.1(2) ?
C6 C12 H12A 119.5 ?
C16 C12 H12A 119.5 ?
C6 C11 C4 121.3(2) ?
C6 C11 Cl1 120.10(17) ?
C4 C11 Cl1 118.59(19) ?
C18 C10 C7 121.17(18) ?
C18 C10 Cl2 119.29(16) ?
C7 C10 Cl2 119.54(16) ?
C2 C9 C13 120.2(2) ?
C2 C9 H9A 119.9 ?
C13 C9 H9A 119.9 ?
N1 C8 C3 119.71(19) ?
N1 C8 C13 121.18(17) ?
C3 C8 C13 119.0(2) ?
C14 C7 C10 119.41(19) ?
C14 C7 H7A 120.3 ?
C10 C7 H7A 120.3 ?
C11 C6 C12 119.15(19) ?
C11 C6 H6A 120.4 ?
C12 C6 H6A 120.4 ?
C4 C5 C16 121.61(19) ?
C4 C5 H5A 119.2 ?
C16 C5 H5A 119.2 ?
C5 C4 C11 119.0(2) ?
C5 C4 H4A 120.5 ?
C11 C4 H4A 120.5 ?
C1 C3 C8 119.3(2) ?
C1 C3 H3A 120.3 ?
C8 C3 H3A 120.3 ?
C9 C2 C1 120.0(2) ?
C9 C2 H2B 120.0 ?
C1 C2 H2B 120.0 ?
C3 C1 C2 121.6(2) ?
C3 C1 H1B 119.2 ?
C2 C1 H1B 119.2 ?

loop_
_geom_bond_atom_site_label_1
_geom_bond_atom_site_label_2
_geom_bond_distance
_geom_bond_publ_flag
Cl2 C10 1.7406(19) ?
Cl1 C11 1.744(2) ?
N2 C19 1.309(2) ?
N2 C13 1.362(2) ?
C20 C15 1.385(3) ?
C20 C14 1.393(3) ?
C20 C19 1.482(3) yes
C19 C17 1.446(3) ?
N1 C17 1.318(2) ?
N1 C8 1.362(3) ?
C18 C10 1.373(3) ?
C18 C15 1.377(3) ?
C18 H18A 0.9300 ?
C17 C16 1.487(3) yes
C16 C5 1.380(3) ?
C16 C12 1.396(3) ?
C15 H15A 0.9300 ?
C14 C7 1.373(3) ?
C14 H14A 0.9300 ?
C13 C9 1.403(3) ?
C13 C8 1.414(3) ?
C12 C6 1.379(3) ?
C12 H12A 0.9300 ?
C11 C6 1.369(3) ?
C11 C4 1.376(3) ?
C10 C7 1.378(3) ?
C9 C2 1.356(3) ?
C9 H9A 0.9300 ?
C8 C3 1.410(3) ?
C7 H7A 0.9300 ?
C6 H6A 0.9300 ?
C5 C4 1.376(3) ?
C5 H5A 0.9300 ?
C4 H4A 0.9300 ?
C3 C1 1.359(3) ?
C3 H3A 0.9300 ?
C2 C1 1.405(4) ?
C2 H2B 0.9300 ?
C1 H1B 0.9300 ?

loop_
_geom_torsion_atom_site_label_1
_geom_torsion_atom_site_label_2
_geom_torsion_atom_site_label_3
_geom_torsion_atom_site_label_4
_geom_torsion
_geom_torsion_publ_flag
C13 N2 C19 C17 4.7(3) ?
C13 N2 C19 C20 -173.40(15) yes
C15 C20 C19 N2 119.61(19) ?
C14 C20 C19 N2 -55.7(2) ?
C15 C20 C19 C17 -58.5(3) ?
C14 C20 C19 C17 126.2(2) ?
C8 N1 C17 C19 2.8(3) ?
C8 N1 C17 C16 -174.90(15) yes
N2 C19 C17 N1 -7.1(3) ?
C20 C19 C17 N1 170.92(17) ?
N2 C19 C17 C16 170.47(16) ?
C20 C19 C17 C16 -11.6(3) ?
N1 C17 C16 C5 141.9(2) ?
C19 C17 C16 C5 -35.7(3) ?
N1 C17 C16 C12 -33.9(2) ?
C19 C17 C16 C12 148.52(18) ?
C10 C18 C15 C20 -1.5(3) ?
C14 C20 C15 C18 0.9(3) ?
C19 C20 C15 C18 -174.46(17) ?
C15 C20 C14 C7 0.2(3) ?
C19 C20 C14 C7 175.62(18) ?
C19 N2 C13 C9 -179.94(18) ?
C19 N2 C13 C8 1.2(3) ?
C5 C16 C12 C6 1.3(3) ?
C17 C16 C12 C6 177.27(17) ?
C15 C18 C10 C7 1.1(3) ?
C15 C18 C10 Cl2 -179.23(14) ?
N2 C13 C9 C2 -178.15(19) ?
C8 C13 C9 C2 0.7(3) ?
C17 N1 C8 C3 179.72(17) ?
C17 N1 C8 C13 3.1(3) ?
N2 C13 C8 N1 -5.4(3) ?
C9 C13 C8 N1 175.75(17) ?
N2 C13 C8 C3 178.01(17) ?
C9 C13 C8 C3 -0.9(3) ?
C20 C14 C7 C10 -0.6(3) ?
C18 C10 C7 C14 0.0(3) ?
Cl2 C10 C7 C14 -179.70(16) ?
C4 C11 C6 C12 0.1(3) ?
Cl1 C11 C6 C12 -178.25(15) ?
C16 C12 C6 C11 -1.4(3) ?
C12 C16 C5 C4 0.0(3) ?
C17 C16 C5 C4 -175.84(19) ?
C16 C5 C4 C11 -1.2(3) ?
C6 C11 C4 C5 1.1(3) ?
Cl1 C11 C4 C5 179.54(16) ?
N1 C8 C3 C1 -176.2(2) ?
C13 C8 C3 C1 0.4(3) ?
C13 C9 C2 C1 -0.2(3) ?
C8 C3 C1 C2 0.1(3) ?
C9 C2 C1 C3 -0.3(4) ?

loop_
_cod_related_entry_id
_cod_related_entry_database
_cod_related_entry_code
1 ChemSpider 281359
